data_4350683
loop_
_publ_author_name
'Machonkin, Timothy E.'
'Boshart, Monica D.'
'Schofield, Jeremy A.'
'Rodriguez, Meghan M.'
'Grubel, Katarzyna'
'Rokhsana, Dalia'
'Brennessel, William W.'
'Holland, Patrick L.'

_publ_section_title
;
 Structural and spectroscopic characterization of iron(II), cobalt(II),
 and nickel(II) ortho-dihalophenolate complexes: insights into
 metal-halogen secondary bonding.
;
_journal_issue 18
_journal_name_full 'Inorganic chemistry'
_journal_page_first 9837
_journal_page_last 9848
_journal_paper_doi 10.1021/ic501424e
_journal_volume 53
_journal_year 2014
_chemical_formula_moiety 'C51 H37 B Br2 Fe N6 O, 0.5(C4 H8 O)'
_chemical_formula_sum 'C53 H41 B Br2 Fe N6 O1.5'
_chemical_formula_weight 1012.40
_chemical_name_common holkg18
_chemical_name_systematic
; 
2 
;
_space_group_IT_number 2
_space_group_name_Hall '-P 1'
_space_group_name_H-M_alt 'P -1'
_symmetry_cell_setting triclinic
_symmetry_space_group_name_H-M 'P -1'
_atom_sites_solution_hydrogens geom
_atom_sites_solution_primary direct
_atom_sites_solution_secondary difmap
_audit_creation_method SHELXL-97
_cell_angle_alpha 89.687(2)
_cell_angle_beta 79.109(2)
_cell_angle_gamma 62.179(2)
_cell_formula_units_Z 2
_cell_length_a 12.4836(11)
_cell_length_b 12.8222(11)
_cell_length_c 15.9833(14)
_cell_measurement_reflns_used 4023
_cell_measurement_temperature 100.0(5)
_cell_measurement_theta_max 29.72
_cell_measurement_theta_min 2.32
_cell_volume 2211.8(3)
_computing_cell_refinement 'SAINT (Bruker, 2009)'
_computing_data_collection 'APEX2 (Bruker, 2011)'
_computing_data_reduction 'SAINT (Bruker, 2009)'
_computing_molecular_graphics 'SHELXTL (Sheldrick, 2008)'
_computing_publication_material 'SHELXTL (Sheldrick, 2008)'
_computing_structure_refinement 'SHELXL-97 (Sheldrick, 2008)'
_computing_structure_solution 'SIR97 (Altomare et al., 1999)'
_diffrn_ambient_temperature 100.0(5)
_diffrn_measured_fraction_theta_full 0.994
_diffrn_measured_fraction_theta_max 0.994
_diffrn_measurement_device_type 'Bruker SMART APEX II CCD Platform'
_diffrn_measurement_method 'area detector, \w scans per \f'
_diffrn_radiation_monochromator graphite
_diffrn_radiation_source 'fine-focus sealed tube'
_diffrn_radiation_type MoK\a
_diffrn_radiation_wavelength 0.71073
_diffrn_reflns_av_R_equivalents 0.0755
_diffrn_reflns_av_sigmaI/netI 0.1020
_diffrn_reflns_limit_h_max 19
_diffrn_reflns_limit_h_min -19
_diffrn_reflns_limit_k_max 19
_diffrn_reflns_limit_k_min -19
_diffrn_reflns_limit_l_max 24
_diffrn_reflns_limit_l_min -24
_diffrn_reflns_number 45390
_diffrn_reflns_theta_full 33.14
_diffrn_reflns_theta_max 33.14
_diffrn_reflns_theta_min 1.80
_diffrn_standards_number 0
_exptl_absorpt_coefficient_mu 2.197
_exptl_absorpt_correction_T_max 0.7785
_exptl_absorpt_correction_T_min 0.6436
_exptl_absorpt_correction_type multi-scan
_exptl_absorpt_process_details 'SADABS (Sheldrick, 2008)'
_exptl_crystal_colour colorless
_exptl_crystal_density_diffrn 1.520
_exptl_crystal_density_method 'not measured'
_exptl_crystal_description needle
_exptl_crystal_F_000 1028
_exptl_crystal_size_max 0.22
_exptl_crystal_size_mid 0.18
_exptl_crystal_size_min 0.12
_refine_diff_density_max 0.734
_refine_diff_density_min -0.826
_refine_diff_density_rms 0.108
_refine_ls_extinction_method none
_refine_ls_goodness_of_fit_ref 0.998
_refine_ls_hydrogen_treatment constr
_refine_ls_matrix_type full
_refine_ls_number_parameters 592
_refine_ls_number_reflns 16767
_refine_ls_number_restraints 5
_refine_ls_restrained_S_all 1.000
_refine_ls_R_factor_all 0.1159
_refine_ls_R_factor_gt 0.0535
_refine_ls_shift/su_max 0.001
_refine_ls_shift/su_mean 0.000
_refine_ls_structure_factor_coef Fsqd
_refine_ls_weighting_details 'calc w=1/[\s^2^(Fo^2^)+(0.0458P)^2^+0.0000P] where P=(Fo^2^+2Fc^2^)/3'
_refine_ls_weighting_scheme calc
_refine_ls_wR_factor_gt 0.1021
_refine_ls_wR_factor_ref 0.1224
_reflns_number_gt 9607
_reflns_number_total 16767
_reflns_threshold_expression >2sigma(I)
_cod_data_source_file ic501424e_si_001.cif
_cod_data_source_block 2
_cod_database_code 4350683

loop_
_symmetry_equiv_pos_as_xyz
'x, y, z'
'-x, -y, -z'

loop_
_atom_site_label
_atom_site_type_symbol
_atom_site_fract_x
_atom_site_fract_y
_atom_site_fract_z
_atom_site_U_iso_or_equiv
_atom_site_adp_type
_atom_site_occupancy
_atom_site_symmetry_multiplicity
_atom_site_calc_flag
_atom_site_refinement_flags
_atom_site_disorder_assembly
_atom_site_disorder_group
Fe1 Fe 0.14644(3) 0.17764(3) 0.74673(2) 0.01567(8) Uani 1 1 d . . .
Br1 Br 0.08161(3) 0.38104(3) 0.861164(18) 0.02683(8) Uani 1 1 d . . .
Br2 Br 0.30888(3) -0.08425(3) 0.95873(2) 0.03294(9) Uani 1 1 d . . .
O1 O 0.18107(18) 0.11306(16) 0.85164(11) 0.0209(4) Uani 1 1 d . . .
N1 N 0.0026(2) 0.27656(19) 0.68438(13) 0.0163(4) Uani 1 1 d . . .
N2 N 0.03906(19) 0.26176(18) 0.59659(12) 0.0147(4) Uani 1 1 d . . .
N3 N 0.17856(19) 0.02726(19) 0.66839(13) 0.0161(4) Uani 1 1 d . . .
N4 N 0.19196(19) 0.04403(18) 0.58228(13) 0.0150(4) Uani 1 1 d . . .
N5 N 0.2772(2) 0.20510(19) 0.65893(13) 0.0163(4) Uani 1 1 d . . .
N6 N 0.26921(19) 0.19510(19) 0.57492(13) 0.0154(4) Uani 1 1 d . . .
B1 B 0.1717(3) 0.1648(3) 0.55222(18) 0.0161(5) Uani 1 1 d . . .
H1B H 0.1791 0.1618 0.4888 0.019 Uiso 1 1 calc R . .
C1 C -0.1148(2) 0.3640(2) 0.70336(16) 0.0165(5) Uani 1 1 d . . .
C2 C -0.1529(2) 0.4082(2) 0.62833(16) 0.0180(5) Uani 1 1 d . . .
H2A H -0.2309 0.4716 0.6237 0.022 Uiso 1 1 calc R . .
C3 C -0.0544(2) 0.3412(2) 0.56205(16) 0.0168(5) Uani 1 1 d . . .
C4 C 0.1886(2) -0.0813(2) 0.67413(16) 0.0166(5) Uani 1 1 d . . .
C5 C 0.2093(2) -0.1350(2) 0.59252(16) 0.0184(5) Uani 1 1 d . . .
H5A H 0.2206 -0.2120 0.5787 0.022 Uiso 1 1 calc R . .
C6 C 0.2097(2) -0.0534(2) 0.53637(16) 0.0167(5) Uani 1 1 d . . .
C7 C 0.3722(2) 0.2286(2) 0.65781(16) 0.0170(5) Uani 1 1 d . . .
C8 C 0.4246(2) 0.2327(2) 0.57394(16) 0.0187(5) Uani 1 1 d . . .
H8A H 0.4928 0.2475 0.5555 0.022 Uiso 1 1 calc R . .
C9 C 0.3583(2) 0.2112(2) 0.52267(16) 0.0157(5) Uani 1 1 d . . .
C10 C -0.1893(2) 0.3959(2) 0.79169(16) 0.0179(5) Uani 1 1 d . . .
C11 C -0.2845(3) 0.5095(3) 0.81666(19) 0.0298(7) Uani 1 1 d . . .
H11A H -0.3015 0.5678 0.7770 0.036 Uiso 1 1 calc R . .
C12 C -0.3558(3) 0.5391(3) 0.8995(2) 0.0385(8) Uani 1 1 d . . .
H12A H -0.4193 0.6182 0.9167 0.046 Uiso 1 1 calc R . .
C13 C -0.3350(3) 0.4550(3) 0.95653(19) 0.0325(7) Uani 1 1 d . . .
H13A H -0.3835 0.4756 1.0132 0.039 Uiso 1 1 calc R . .
C14 C -0.2439(3) 0.3413(3) 0.93116(18) 0.0285(7) Uani 1 1 d . . .
H14A H -0.2310 0.2823 0.9700 0.034 Uiso 1 1 calc R . .
C15 C -0.1702(3) 0.3110(3) 0.84943(17) 0.0235(6) Uani 1 1 d . . .
H15A H -0.1065 0.2318 0.8329 0.028 Uiso 1 1 calc R . .
C16 C -0.0488(2) 0.3528(2) 0.46896(16) 0.0165(5) Uani 1 1 d . . .
C17 C -0.0900(3) 0.4657(2) 0.44123(17) 0.0212(5) Uani 1 1 d . . .
H17A H -0.1189 0.5321 0.4816 0.025 Uiso 1 1 calc R . .
C18 C -0.0893(3) 0.4823(3) 0.35547(17) 0.0237(6) Uani 1 1 d . . .
H18A H -0.1174 0.5596 0.3373 0.028 Uiso 1 1 calc R . .
C19 C -0.0481(3) 0.3866(2) 0.29667(17) 0.0233(6) Uani 1 1 d . . .
H19A H -0.0466 0.3979 0.2378 0.028 Uiso 1 1 calc R . .
C20 C -0.0085(3) 0.2734(2) 0.32324(16) 0.0208(5) Uani 1 1 d . . .
H20A H 0.0189 0.2075 0.2827 0.025 Uiso 1 1 calc R . .
C21 C -0.0093(2) 0.2571(2) 0.40913(16) 0.0178(5) Uani 1 1 d . . .
H21A H 0.0175 0.1798 0.4273 0.021 Uiso 1 1 calc R . .
C22 C 0.1663(3) -0.1292(2) 0.75561(16) 0.0193(5) Uani 1 1 d . . .
C23 C 0.2322(3) -0.2502(3) 0.76296(19) 0.0279(6) Uani 1 1 d . . .
H23A H 0.3000 -0.2997 0.7184 0.033 Uiso 1 1 calc R . .
C24 C 0.1999(3) -0.2992(3) 0.8344(2) 0.0337(7) Uani 1 1 d . . .
H24A H 0.2459 -0.3818 0.8389 0.040 Uiso 1 1 calc R . .
C25 C 0.1014(3) -0.2283(3) 0.8988(2) 0.0344(8) Uani 1 1 d . . .
H25A H 0.0771 -0.2626 0.9466 0.041 Uiso 1 1 calc R . .
C26 C 0.0378(3) -0.1081(3) 0.89468(18) 0.0301(7) Uani 1 1 d . . .
H26A H -0.0280 -0.0591 0.9405 0.036 Uiso 1 1 calc R . .
C27 C 0.0702(3) -0.0588(3) 0.82341(17) 0.0234(6) Uani 1 1 d . . .
H27A H 0.0262 0.0244 0.8207 0.028 Uiso 1 1 calc R . .
C28 C 0.2156(2) -0.0602(2) 0.44312(16) 0.0175(5) Uani 1 1 d . . .
C29 C 0.1388(3) -0.0957(2) 0.41325(17) 0.0212(6) Uani 1 1 d . . .
H29A H 0.0879 -0.1186 0.4523 0.025 Uiso 1 1 calc R . .
C30 C 0.1357(3) -0.0980(3) 0.32709(17) 0.0228(6) Uani 1 1 d . . .
H30A H 0.0830 -0.1224 0.3075 0.027 Uiso 1 1 calc R . .
C31 C 0.2091(3) -0.0648(2) 0.26969(17) 0.0234(6) Uani 1 1 d . . .
H31A H 0.2062 -0.0654 0.2107 0.028 Uiso 1 1 calc R . .
C32 C 0.2866(3) -0.0309(2) 0.29833(17) 0.0217(6) Uani 1 1 d . . .
H32A H 0.3375 -0.0085 0.2588 0.026 Uiso 1 1 calc R . .
C33 C 0.2912(2) -0.0291(2) 0.38435(16) 0.0185(5) Uani 1 1 d . . .
H33A H 0.3459 -0.0067 0.4032 0.022 Uiso 1 1 calc R . .
C34 C 0.4116(2) 0.2466(2) 0.73549(16) 0.0193(5) Uani 1 1 d . . .
C35 C 0.4532(3) 0.3299(3) 0.73859(18) 0.0273(6) Uani 1 1 d . . .
H35A H 0.4511 0.3774 0.6924 0.033 Uiso 1 1 calc R . .
C36 C 0.4975(3) 0.3440(3) 0.80849(19) 0.0300(7) Uani 1 1 d . . .
H36A H 0.5261 0.4007 0.8099 0.036 Uiso 1 1 calc R . .
C37 C 0.5004(3) 0.2759(3) 0.87627(17) 0.0275(6) Uani 1 1 d . . .
H37A H 0.5312 0.2855 0.9240 0.033 Uiso 1 1 calc R . .
C38 C 0.4581(3) 0.1935(3) 0.87427(17) 0.0237(6) Uani 1 1 d . . .
H38A H 0.4590 0.1474 0.9211 0.028 Uiso 1 1 calc R . .
C39 C 0.4144(2) 0.1783(2) 0.80389(16) 0.0190(5) Uani 1 1 d . . .
H39A H 0.3864 0.1211 0.8025 0.023 Uiso 1 1 calc R . .
C40 C 0.3792(2) 0.2022(2) 0.42824(16) 0.0164(5) Uani 1 1 d . . .
C41 C 0.2830(2) 0.2596(2) 0.38489(16) 0.0184(5) Uani 1 1 d . . .
H41A H 0.2011 0.3085 0.4163 0.022 Uiso 1 1 calc R . .
C42 C 0.3064(3) 0.2455(2) 0.29649(17) 0.0219(6) Uani 1 1 d . . .
H42A H 0.2397 0.2826 0.2678 0.026 Uiso 1 1 calc R . .
C43 C 0.4257(3) 0.1782(3) 0.24929(17) 0.0226(6) Uani 1 1 d . . .
H43A H 0.4410 0.1693 0.1886 0.027 Uiso 1 1 calc R . .
C44 C 0.5227(3) 0.1236(2) 0.29157(17) 0.0223(6) Uani 1 1 d . . .
H44A H 0.6052 0.0789 0.2598 0.027 Uiso 1 1 calc R . .
C45 C 0.4988(2) 0.1345(2) 0.38057(16) 0.0194(5) Uani 1 1 d . . .
H45A H 0.5652 0.0951 0.4092 0.023 Uiso 1 1 calc R . .
C46 C 0.1906(2) 0.1557(3) 0.92300(16) 0.0202(5) Uani 1 1 d . . .
C47 C 0.1502(3) 0.2759(3) 0.94326(17) 0.0233(6) Uani 1 1 d . . .
C48 C 0.1628(3) 0.3199(3) 1.01752(19) 0.0327(7) Uani 1 1 d . . .
H48A H 0.1343 0.4023 1.0285 0.039 Uiso 1 1 calc R . .
C49 C 0.2174(3) 0.2422(3) 1.07557(19) 0.0403(9) Uani 1 1 d . . .
H49A H 0.2263 0.2713 1.1270 0.048 Uiso 1 1 calc R . .
C50 C 0.2590(3) 0.1227(3) 1.05886(18) 0.0325(7) Uani 1 1 d . . .
H50A H 0.2958 0.0693 1.0989 0.039 Uiso 1 1 calc R . .
C51 C 0.2467(3) 0.0809(3) 0.98342(17) 0.0257(6) Uani 1 1 d . . .
O2 O 0.4083(5) 0.5429(5) 0.5865(3) 0.0562(14) Uani 0.50 1 d PD A -1
C52 C 0.5266(7) 0.5424(8) 0.5780(5) 0.050(2) Uani 0.50 1 d PD A -1
H52A H 0.5672 0.5022 0.6249 0.061 Uiso 0.50 1 calc PR A -1
H52B H 0.5134 0.6247 0.5816 0.061 Uiso 0.50 1 calc PR A -1
C53 C 0.6091(9) 0.4768(9) 0.4912(6) 0.0496(14) Uani 0.50 1 d PD A -1
H53A H 0.6834 0.4038 0.4986 0.059 Uiso 0.50 1 calc PR A -1
H53B H 0.6355 0.5280 0.4562 0.059 Uiso 0.50 1 calc PR A -1
C54 C 0.5212(7) 0.4475(8) 0.4502(5) 0.0496(14) Uani 0.50 1 d PD A -1
H54A H 0.5413 0.4431 0.3869 0.059 Uiso 0.50 1 calc PR A -1
H54B H 0.5230 0.3728 0.4681 0.059 Uiso 0.50 1 calc PR A -1
C55 C 0.3987(9) 0.5545(8) 0.4880(6) 0.0496(14) Uani 0.50 1 d PD A -1
H55A H 0.3274 0.5471 0.4763 0.059 Uiso 0.50 1 calc PR A -1
H55B H 0.3951 0.6292 0.4683 0.059 Uiso 0.50 1 calc PR A -1

loop_
_atom_site_aniso_label
_atom_site_aniso_U_11
_atom_site_aniso_U_22
_atom_site_aniso_U_33
_atom_site_aniso_U_23
_atom_site_aniso_U_13
_atom_site_aniso_U_12
Fe1 0.01811(19) 0.01889(19) 0.01028(17) 0.00258(14) -0.00467(14) -0.00838(16)
Br1 0.02988(16) 0.02275(15) 0.02408(15) -0.00101(11) -0.00761(12) -0.00865(12)
Br2 0.03486(18) 0.03650(18) 0.03139(17) 0.01829(14) -0.01397(14) -0.01773(15)
O1 0.0293(11) 0.0242(10) 0.0140(9) 0.0047(8) -0.0079(8) -0.0154(9)
N1 0.0187(11) 0.0209(11) 0.0097(9) 0.0015(8) -0.0031(8) -0.0097(9)
N2 0.0161(10) 0.0179(10) 0.0094(9) 0.0014(8) -0.0042(8) -0.0070(9)
N3 0.0166(11) 0.0195(11) 0.0121(10) 0.0027(8) -0.0030(8) -0.0084(9)
N4 0.0159(10) 0.0184(10) 0.0100(10) 0.0003(8) -0.0024(8) -0.0078(9)
N5 0.0194(11) 0.0196(11) 0.0117(10) 0.0009(8) -0.0058(8) -0.0098(9)
N6 0.0174(11) 0.0189(11) 0.0113(10) 0.0030(8) -0.0045(8) -0.0092(9)
B1 0.0175(14) 0.0184(14) 0.0121(13) 0.0011(11) -0.0041(11) -0.0081(12)
C1 0.0190(13) 0.0174(12) 0.0137(12) 0.0009(10) -0.0030(10) -0.0092(11)
C2 0.0180(13) 0.0179(12) 0.0164(12) 0.0020(10) -0.0044(10) -0.0068(11)
C3 0.0201(13) 0.0198(13) 0.0127(12) 0.0036(10) -0.0058(10) -0.0105(11)
C4 0.0176(12) 0.0208(13) 0.0130(12) 0.0040(10) -0.0050(10) -0.0097(11)
C5 0.0208(13) 0.0173(12) 0.0179(13) 0.0009(10) -0.0034(10) -0.0100(11)
C6 0.0161(12) 0.0195(12) 0.0146(12) -0.0007(10) -0.0051(10) -0.0079(11)
C7 0.0197(13) 0.0188(12) 0.0145(12) 0.0022(10) -0.0074(10) -0.0093(11)
C8 0.0197(13) 0.0239(13) 0.0168(12) 0.0031(10) -0.0040(10) -0.0138(11)
C9 0.0160(12) 0.0165(12) 0.0142(12) 0.0039(10) -0.0031(9) -0.0073(10)
C10 0.0187(13) 0.0210(13) 0.0147(12) -0.0001(10) -0.0025(10) -0.0104(11)
C11 0.0306(17) 0.0261(15) 0.0249(15) 0.0043(12) 0.0032(13) -0.0106(13)
C12 0.0398(19) 0.0267(16) 0.0312(18) -0.0067(14) 0.0144(15) -0.0092(15)
C13 0.0346(18) 0.0442(19) 0.0167(14) -0.0021(13) 0.0046(12) -0.0206(16)
C14 0.0334(17) 0.0408(18) 0.0176(14) 0.0088(13) -0.0069(12) -0.0222(15)
C15 0.0250(15) 0.0264(15) 0.0154(13) 0.0006(11) -0.0033(11) -0.0095(12)
C16 0.0149(12) 0.0222(13) 0.0136(12) 0.0028(10) -0.0045(9) -0.0091(11)
C17 0.0229(14) 0.0191(13) 0.0191(13) 0.0021(10) -0.0072(11) -0.0069(11)
C18 0.0293(15) 0.0230(14) 0.0215(14) 0.0103(11) -0.0117(12) -0.0122(12)
C19 0.0313(16) 0.0283(15) 0.0132(12) 0.0068(11) -0.0095(11) -0.0148(13)
C20 0.0261(14) 0.0239(14) 0.0147(12) 0.0010(10) -0.0078(11) -0.0125(12)
C21 0.0189(13) 0.0181(12) 0.0180(12) 0.0047(10) -0.0066(10) -0.0092(11)
C22 0.0238(14) 0.0246(14) 0.0146(12) 0.0047(10) -0.0060(10) -0.0150(12)
C23 0.0326(17) 0.0272(15) 0.0254(15) 0.0067(12) -0.0111(13) -0.0135(14)
C24 0.044(2) 0.0346(17) 0.0328(18) 0.0184(14) -0.0210(15) -0.0229(16)
C25 0.044(2) 0.052(2) 0.0260(16) 0.0211(15) -0.0165(14) -0.0351(18)
C26 0.0310(17) 0.050(2) 0.0180(14) 0.0073(13) -0.0054(12) -0.0258(16)
C27 0.0257(15) 0.0302(15) 0.0190(13) 0.0055(11) -0.0054(11) -0.0168(13)
C28 0.0176(13) 0.0161(12) 0.0156(12) -0.0006(10) -0.0026(10) -0.0057(10)
C29 0.0272(15) 0.0230(14) 0.0175(13) 0.0028(11) -0.0022(11) -0.0163(12)
C30 0.0264(15) 0.0293(15) 0.0180(13) 0.0016(11) -0.0086(11) -0.0161(13)
C31 0.0290(15) 0.0282(15) 0.0145(13) 0.0017(11) -0.0057(11) -0.0143(13)
C32 0.0209(14) 0.0227(14) 0.0176(13) -0.0015(11) 0.0026(10) -0.0096(12)
C33 0.0189(13) 0.0198(13) 0.0175(13) 0.0003(10) -0.0020(10) -0.0103(11)
C34 0.0193(13) 0.0235(14) 0.0155(12) 0.0002(10) -0.0048(10) -0.0100(11)
C35 0.0381(18) 0.0291(16) 0.0231(15) 0.0068(12) -0.0135(13) -0.0203(14)
C36 0.0388(18) 0.0349(17) 0.0249(15) -0.0005(13) -0.0118(13) -0.0225(15)
C37 0.0249(15) 0.0410(18) 0.0157(13) -0.0059(12) -0.0063(11) -0.0140(14)
C38 0.0220(14) 0.0332(16) 0.0140(13) 0.0026(11) -0.0045(11) -0.0113(13)
C39 0.0149(12) 0.0248(14) 0.0165(12) 0.0003(10) -0.0042(10) -0.0084(11)
C40 0.0195(13) 0.0189(12) 0.0146(12) 0.0024(10) -0.0047(10) -0.0118(11)
C41 0.0175(13) 0.0206(13) 0.0177(13) 0.0033(10) -0.0023(10) -0.0100(11)
C42 0.0246(14) 0.0280(15) 0.0171(13) 0.0070(11) -0.0078(11) -0.0145(12)
C43 0.0288(15) 0.0304(15) 0.0121(12) 0.0033(11) -0.0025(11) -0.0174(13)
C44 0.0221(14) 0.0267(14) 0.0174(13) 0.0011(11) -0.0013(11) -0.0119(12)
C45 0.0196(13) 0.0228(13) 0.0191(13) 0.0038(11) -0.0059(10) -0.0120(11)
C46 0.0205(13) 0.0321(15) 0.0120(12) 0.0026(11) -0.0032(10) -0.0158(12)
C47 0.0227(14) 0.0321(16) 0.0142(13) 0.0020(11) -0.0039(11) -0.0122(13)
C48 0.0319(17) 0.0424(19) 0.0212(15) -0.0070(13) -0.0025(13) -0.0167(15)
C49 0.039(2) 0.065(3) 0.0153(15) -0.0074(15) -0.0059(13) -0.0236(19)
C50 0.0341(17) 0.054(2) 0.0138(13) 0.0097(14) -0.0098(12) -0.0231(17)
C51 0.0259(15) 0.0389(17) 0.0160(13) 0.0083(12) -0.0063(11) -0.0177(14)
O2 0.058(4) 0.064(4) 0.053(4) 0.007(3) -0.015(3) -0.032(3)
C52 0.039(5) 0.069(6) 0.056(5) 0.010(4) -0.009(4) -0.037(5)
C53 0.037(2) 0.064(4) 0.056(4) 0.003(3) -0.002(2) -0.033(3)
C54 0.037(2) 0.064(4) 0.056(4) 0.003(3) -0.002(2) -0.033(3)
C55 0.037(2) 0.064(4) 0.056(4) 0.003(3) -0.002(2) -0.033(3)

loop_
_atom_type_symbol
_atom_type_description
_atom_type_scat_dispersion_real
_atom_type_scat_dispersion_imag
_atom_type_scat_source
C C 0.0033 0.0016 'International Tables Vol C Tables 4.2.6.8 and 6.1.1.4'
H H 0.0000 0.0000 'International Tables Vol C Tables 4.2.6.8 and 6.1.1.4'
B B 0.0013 0.0007 'International Tables Vol C Tables 4.2.6.8 and 6.1.1.4'
N N 0.0061 0.0033 'International Tables Vol C Tables 4.2.6.8 and 6.1.1.4'
O O 0.0106 0.0060 'International Tables Vol C Tables 4.2.6.8 and 6.1.1.4'
Fe Fe 0.3463 0.8444 'International Tables Vol C Tables 4.2.6.8 and 6.1.1.4'
Br Br -0.2901 2.4595 'International Tables Vol C Tables 4.2.6.8 and 6.1.1.4'

loop_
_geom_angle_atom_site_label_1
_geom_angle_atom_site_label_2
_geom_angle_atom_site_label_3
_geom_angle
O1 Fe1 N1 143.31(8)
O1 Fe1 N5 121.48(8)
N1 Fe1 N5 93.37(8)
O1 Fe1 N3 102.25(8)
N1 Fe1 N3 86.32(8)
N5 Fe1 N3 91.93(8)
O1 Fe1 Br1 76.22(6)
N1 Fe1 Br1 91.86(6)
N5 Fe1 Br1 93.34(6)
N3 Fe1 Br1 174.53(6)
C47 Br1 Fe1 88.35(9)
C46 O1 Fe1 133.01(17)
C1 N1 N2 106.7(2)
C1 N1 Fe1 138.96(17)
N2 N1 Fe1 113.60(15)
C3 N2 N1 109.6(2)
C3 N2 B1 130.1(2)
N1 N2 B1 120.33(19)
C4 N3 N4 106.27(19)
C4 N3 Fe1 141.13(17)
N4 N3 Fe1 112.59(15)
C6 N4 N3 109.66(19)
C6 N4 B1 129.2(2)
N3 N4 B1 120.7(2)
C7 N5 N6 106.28(19)
C7 N5 Fe1 139.82(17)
N6 N5 Fe1 113.89(15)
C9 N6 N5 110.1(2)
C9 N6 B1 129.6(2)
N5 N6 B1 120.27(19)
N4 B1 N6 110.5(2)
N4 B1 N2 108.9(2)
N6 B1 N2 109.9(2)
N4 B1 H1B 109.2
N6 B1 H1B 109.2
N2 B1 H1B 109.2
N1 C1 C2 109.7(2)
N1 C1 C10 122.0(2)
C2 C1 C10 128.1(2)
C3 C2 C1 106.1(2)
C3 C2 H2A 126.9
C1 C2 H2A 126.9
N2 C3 C2 107.8(2)
N2 C3 C16 125.1(2)
C2 C3 C16 127.1(2)
N3 C4 C5 110.2(2)
N3 C4 C22 123.9(2)
C5 C4 C22 125.6(2)
C6 C5 C4 105.8(2)
C6 C5 H5A 127.1
C4 C5 H5A 127.1
N4 C6 C5 108.1(2)
N4 C6 C28 123.4(2)
C5 C6 C28 128.2(2)
N5 C7 C8 109.7(2)
N5 C7 C34 123.8(2)
C8 C7 C34 126.5(2)
C9 C8 C7 106.6(2)
C9 C8 H8A 126.7
C7 C8 H8A 126.7
N6 C9 C8 107.3(2)
N6 C9 C40 124.4(2)
C8 C9 C40 128.2(2)
C11 C10 C15 118.7(2)
C11 C10 C1 120.4(2)
C15 C10 C1 120.8(2)
C10 C11 C12 120.4(3)
C10 C11 H11A 119.8
C12 C11 H11A 119.8
C13 C12 C11 120.5(3)
C13 C12 H12A 119.8
C11 C12 H12A 119.8
C14 C13 C12 119.4(3)
C14 C13 H13A 120.3
C12 C13 H13A 120.3
C13 C14 C15 120.8(3)
C13 C14 H14A 119.6
C15 C14 H14A 119.6
C14 C15 C10 120.1(3)
C14 C15 H15A 119.9
C10 C15 H15A 119.9
C21 C16 C17 118.7(2)
C21 C16 C3 123.1(2)
C17 C16 C3 118.1(2)
C18 C17 C16 120.7(3)
C18 C17 H17A 119.6
C16 C17 H17A 119.6
C19 C18 C17 120.0(3)
C19 C18 H18A 120.0
C17 C18 H18A 120.0
C18 C19 C20 120.2(2)
C18 C19 H19A 119.9
C20 C19 H19A 119.9
C21 C20 C19 119.7(2)
C21 C20 H20A 120.1
C19 C20 H20A 120.1
C20 C21 C16 120.6(2)
C20 C21 H21A 119.7
C16 C21 H21A 119.7
C27 C22 C23 118.1(2)
C27 C22 C4 121.4(2)
C23 C22 C4 120.1(2)
C24 C23 C22 120.8(3)
C24 C23 H23A 119.6
C22 C23 H23A 119.6
C25 C24 C23 119.9(3)
C25 C24 H24A 120.1
C23 C24 H24A 120.1
C26 C25 C24 120.5(3)
C26 C25 H25A 119.7
C24 C25 H25A 119.7
C25 C26 C27 119.7(3)
C25 C26 H26A 120.2
C27 C26 H26A 120.2
C26 C27 C22 121.0(3)
C26 C27 H27A 119.5
C22 C27 H27A 119.5
C29 C28 C33 118.6(2)
C29 C28 C6 118.2(2)
C33 C28 C6 123.1(2)
C30 C29 C28 120.7(2)
C30 C29 H29A 119.6
C28 C29 H29A 119.6
C31 C30 C29 120.2(2)
C31 C30 H30A 119.9
C29 C30 H30A 119.9
C32 C31 C30 119.6(2)
C32 C31 H31A 120.2
C30 C31 H31A 120.2
C31 C32 C33 120.7(2)
C31 C32 H32A 119.6
C33 C32 H32A 119.6
C32 C33 C28 120.1(2)
C32 C33 H33A 120.0
C28 C33 H33A 120.0
C35 C34 C39 119.2(2)
C35 C34 C7 119.1(2)
C39 C34 C7 121.7(2)
C36 C35 C34 120.4(3)
C36 C35 H35A 119.8
C34 C35 H35A 119.8
C37 C36 C35 120.3(3)
C37 C36 H36A 119.8
C35 C36 H36A 119.8
C36 C37 C38 119.8(3)
C36 C37 H37A 120.1
C38 C37 H37A 120.1
C37 C38 C39 120.2(3)
C37 C38 H38A 119.9
C39 C38 H38A 119.9
C38 C39 C34 120.1(3)
C38 C39 H39A 119.9
C34 C39 H39A 119.9
C45 C40 C41 118.5(2)
C45 C40 C9 119.1(2)
C41 C40 C9 122.4(2)
C42 C41 C40 120.3(2)
C42 C41 H41A 119.8
C40 C41 H41A 119.8
C41 C42 C43 120.9(3)
C41 C42 H42A 119.6
C43 C42 H42A 119.6
C42 C43 C44 119.3(2)
C42 C43 H43A 120.3
C44 C43 H43A 120.3
C43 C44 C45 119.9(3)
C43 C44 H44A 120.1
C45 C44 H44A 120.1
C40 C45 C44 121.0(2)
C40 C45 H45A 119.5
C44 C45 H45A 119.5
O1 C46 C47 123.6(2)
O1 C46 C51 121.2(3)
C47 C46 C51 115.2(2)
C48 C47 C46 123.3(3)
C48 C47 Br1 119.3(2)
C46 C47 Br1 117.30(19)
C49 C48 C47 119.1(3)
C49 C48 H48A 120.4
C47 C48 H48A 120.4
C50 C49 C48 120.0(3)
C50 C49 H49A 120.0
C48 C49 H49A 120.0
C49 C50 C51 119.7(3)
C49 C50 H50A 120.2
C51 C50 H50A 120.2
C50 C51 C46 122.7(3)
C50 C51 Br2 119.6(2)
C46 C51 Br2 117.7(2)
C52 O2 C55 97.3(6)
O2 C52 C53 108.8(6)
O2 C52 H52A 109.9
C53 C52 H52A 109.9
O2 C52 H52B 109.9
C53 C52 H52B 109.9
H52A C52 H52B 108.3
C52 C53 C54 102.3(6)
C52 C53 H53A 111.3
C54 C53 H53A 111.3
C52 C53 H53B 111.3
C54 C53 H53B 111.3
H53A C53 H53B 109.2
C55 C54 C53 99.5(6)
C55 C54 H54A 111.9
C53 C54 H54A 111.9
C55 C54 H54B 111.9
C53 C54 H54B 111.9
H54A C54 H54B 109.6
C54 C55 O2 97.6(7)
C54 C55 H55A 112.3
O2 C55 H55A 112.3
C54 C55 H55B 112.3
O2 C55 H55B 112.3
H55A C55 H55B 109.9

loop_
_geom_bond_atom_site_label_1
_geom_bond_atom_site_label_2
_geom_bond_distance
Fe1 O1 1.8997(17)
Fe1 N1 2.089(2)
Fe1 N5 2.103(2)
Fe1 N3 2.136(2)
Fe1 Br1 2.8853(5)
Br1 C47 1.897(3)
Br2 C51 1.898(3)
O1 C46 1.317(3)
N1 C1 1.341(3)
N1 N2 1.376(3)
N2 C3 1.353(3)
N2 B1 1.561(4)
N3 C4 1.342(3)
N3 N4 1.383(3)
N4 C6 1.356(3)
N4 B1 1.538(3)
N5 C7 1.350(3)
N5 N6 1.376(3)
N6 C9 1.356(3)
N6 B1 1.540(3)
B1 H1B 1.0000
C1 C2 1.394(3)
C1 C10 1.477(3)
C2 C3 1.380(4)
C2 H2A 0.9500
C3 C16 1.486(3)
C4 C5 1.400(3)
C4 C22 1.472(3)
C5 C6 1.376(3)
C5 H5A 0.9500
C6 C28 1.480(3)
C7 C8 1.389(3)
C7 C34 1.476(3)
C8 C9 1.380(3)
C8 H8A 0.9500
C9 C40 1.478(3)
C10 C11 1.380(4)
C10 C15 1.387(4)
C11 C12 1.391(4)
C11 H11A 0.9500
C12 C13 1.370(4)
C12 H12A 0.9500
C13 C14 1.367(4)
C13 H13A 0.9500
C14 C15 1.386(4)
C14 H14A 0.9500
C15 H15A 0.9500
C16 C21 1.390(4)
C16 C17 1.394(4)
C17 C18 1.385(4)
C17 H17A 0.9500
C18 C19 1.376(4)
C18 H18A 0.9500
C19 C20 1.391(4)
C19 H19A 0.9500
C20 C21 1.386(3)
C20 H20A 0.9500
C21 H21A 0.9500
C22 C27 1.392(4)
C22 C23 1.393(4)
C23 C24 1.384(4)
C23 H23A 0.9500
C24 C25 1.374(5)
C24 H24A 0.9500
C25 C26 1.373(5)
C25 H25A 0.9500
C26 C27 1.385(4)
C26 H26A 0.9500
C27 H27A 0.9500
C28 C29 1.391(4)
C28 C33 1.394(3)
C29 C30 1.386(4)
C29 H29A 0.9500
C30 C31 1.380(4)
C30 H30A 0.9500
C31 C32 1.377(4)
C31 H31A 0.9500
C32 C33 1.388(4)
C32 H32A 0.9500
C33 H33A 0.9500
C34 C35 1.392(4)
C34 C39 1.393(4)
C35 C36 1.384(4)
C35 H35A 0.9500
C36 C37 1.383(4)
C36 H36A 0.9500
C37 C38 1.386(4)
C37 H37A 0.9500
C38 C39 1.391(4)
C38 H38A 0.9500
C39 H39A 0.9500
C40 C45 1.389(4)
C40 C41 1.395(4)
C41 C42 1.383(4)
C41 H41A 0.9500
C42 C43 1.384(4)
C42 H42A 0.9500
C43 C44 1.388(4)
C43 H43A 0.9500
C44 C45 1.391(4)
C44 H44A 0.9500
C45 H45A 0.9500
C46 C47 1.396(4)
C46 C51 1.401(4)
C47 C48 1.383(4)
C48 C49 1.383(5)
C48 H48A 0.9500
C49 C50 1.378(5)
C49 H49A 0.9500
C50 C51 1.385(4)
C50 H50A 0.9500
O2 C52 1.454(8)
O2 C55 1.602(10)
C52 C53 1.535(10)
C52 H52A 0.9900
C52 H52B 0.9900
C53 C54 1.561(8)
C53 H53A 0.9900
C53 H53B 0.9900
C54 C55 1.513(11)
C54 H54A 0.9900
C54 H54B 0.9900
C55 H55A 0.9900
C55 H55B 0.9900

loop_
_geom_torsion_atom_site_label_1
_geom_torsion_atom_site_label_2
_geom_torsion_atom_site_label_3
_geom_torsion_atom_site_label_4
_geom_torsion
O1 Fe1 Br1 C47 7.59(10)
N1 Fe1 Br1 C47 152.49(10)
N5 Fe1 Br1 C47 -114.03(10)
N3 Fe1 Br1 C47 82.0(6)
N1 Fe1 O1 C46 -87.4(3)
N5 Fe1 O1 C46 72.2(3)
N3 Fe1 O1 C46 172.2(2)
Br1 Fe1 O1 C46 -13.2(2)
O1 Fe1 N1 C1 31.8(3)
N5 Fe1 N1 C1 -130.9(3)
N3 Fe1 N1 C1 137.4(3)
Br1 Fe1 N1 C1 -37.4(3)
O1 Fe1 N1 N2 -159.44(14)
N5 Fe1 N1 N2 37.91(16)
N3 Fe1 N1 N2 -53.80(16)
Br1 Fe1 N1 N2 131.36(15)
C1 N1 N2 C3 1.2(3)
Fe1 N1 N2 C3 -171.11(16)
C1 N1 N2 B1 -179.2(2)
Fe1 N1 N2 B1 8.4(3)
O1 Fe1 N3 C4 18.1(3)
N1 Fe1 N3 C4 -125.8(3)
N5 Fe1 N3 C4 140.9(3)
Br1 Fe1 N3 C4 -55.1(8)
O1 Fe1 N3 N4 -163.48(15)
N1 Fe1 N3 N4 52.59(16)
N5 Fe1 N3 N4 -40.66(16)
Br1 Fe1 N3 N4 123.3(6)
C4 N3 N4 C6 0.1(3)
Fe1 N3 N4 C6 -178.88(16)
C4 N3 N4 B1 173.4(2)
Fe1 N3 N4 B1 -5.5(3)
O1 Fe1 N5 C7 -28.9(3)
N1 Fe1 N5 C7 139.0(3)
N3 Fe1 N5 C7 -134.5(3)
Br1 Fe1 N5 C7 47.0(3)
O1 Fe1 N5 N6 149.66(15)
N1 Fe1 N5 N6 -42.40(17)
N3 Fe1 N5 N6 44.03(17)
Br1 Fe1 N5 N6 -134.47(16)
C7 N5 N6 C9 0.5(3)
Fe1 N5 N6 C9 -178.56(16)
C7 N5 N6 B1 178.4(2)
Fe1 N5 N6 B1 -0.7(3)
C6 N4 B1 N6 -123.9(3)
N3 N4 B1 N6 64.2(3)
C6 N4 B1 N2 115.3(3)
N3 N4 B1 N2 -56.6(3)
C9 N6 B1 N4 117.2(3)
N5 N6 B1 N4 -60.3(3)
C9 N6 B1 N2 -122.7(3)
N5 N6 B1 N2 59.9(3)
C3 N2 B1 N4 -125.0(3)
N1 N2 B1 N4 55.6(3)
C3 N2 B1 N6 113.9(3)
N1 N2 B1 N6 -65.5(3)
N2 N1 C1 C2 -1.8(3)
Fe1 N1 C1 C2 167.4(2)
N2 N1 C1 C10 173.3(2)
Fe1 N1 C1 C10 -17.4(4)
N1 C1 C2 C3 1.8(3)
C10 C1 C2 C3 -173.0(2)
N1 N2 C3 C2 -0.2(3)
B1 N2 C3 C2 -179.6(2)
N1 N2 C3 C16 179.4(2)
B1 N2 C3 C16 -0.1(4)
C1 C2 C3 N2 -0.9(3)
C1 C2 C3 C16 179.5(2)
N4 N3 C4 C5 0.4(3)
Fe1 N3 C4 C5 178.9(2)
N4 N3 C4 C22 -173.0(2)
Fe1 N3 C4 C22 5.4(4)
N3 C4 C5 C6 -0.8(3)
C22 C4 C5 C6 172.6(2)
N3 N4 C6 C5 -0.6(3)
B1 N4 C6 C5 -173.2(2)
N3 N4 C6 C28 174.0(2)
B1 N4 C6 C28 1.4(4)
C4 C5 C6 N4 0.8(3)
C4 C5 C6 C28 -173.5(2)
N6 N5 C7 C8 -0.4(3)
Fe1 N5 C7 C8 178.2(2)
N6 N5 C7 C34 179.6(2)
Fe1 N5 C7 C34 -1.7(4)
N5 C7 C8 C9 0.2(3)
C34 C7 C8 C9 -179.9(3)
N5 N6 C9 C8 -0.3(3)
B1 N6 C9 C8 -178.0(2)
N5 N6 C9 C40 177.7(2)
B1 N6 C9 C40 0.1(4)
C7 C8 C9 N6 0.1(3)
C7 C8 C9 C40 -177.9(2)
N1 C1 C10 C11 153.2(3)
C2 C1 C10 C11 -32.6(4)
N1 C1 C10 C15 -30.9(4)
C2 C1 C10 C15 143.3(3)
C15 C10 C11 C12 3.1(4)
C1 C10 C11 C12 179.2(3)
C10 C11 C12 C13 -2.2(5)
C11 C12 C13 C14 -0.4(5)
C12 C13 C14 C15 1.9(5)
C13 C14 C15 C10 -0.9(4)
C11 C10 C15 C14 -1.6(4)
C1 C10 C15 C14 -177.6(2)
N2 C3 C16 C21 50.1(4)
C2 C3 C16 C21 -130.4(3)
N2 C3 C16 C17 -132.6(3)
C2 C3 C16 C17 46.9(4)
C21 C16 C17 C18 -1.3(4)
C3 C16 C17 C18 -178.7(2)
C16 C17 C18 C19 0.2(4)
C17 C18 C19 C20 0.8(4)
C18 C19 C20 C21 -0.8(4)
C19 C20 C21 C16 -0.2(4)
C17 C16 C21 C20 1.3(4)
C3 C16 C21 C20 178.6(2)
N3 C4 C22 C27 39.5(4)
C5 C4 C22 C27 -133.0(3)
N3 C4 C22 C23 -148.2(3)
C5 C4 C22 C23 39.3(4)
C27 C22 C23 C24 2.2(4)
C4 C22 C23 C24 -170.4(3)
C22 C23 C24 C25 0.4(5)
C23 C24 C25 C26 -2.9(5)
C24 C25 C26 C27 2.6(5)
C25 C26 C27 C22 0.1(4)
C23 C22 C27 C26 -2.5(4)
C4 C22 C27 C26 170.0(3)
N4 C6 C28 C29 -127.5(3)
C5 C6 C28 C29 46.0(4)
N4 C6 C28 C33 50.4(4)
C5 C6 C28 C33 -136.1(3)
C33 C28 C29 C30 -1.2(4)
C6 C28 C29 C30 176.7(2)
C28 C29 C30 C31 0.0(4)
C29 C30 C31 C32 0.8(4)
C30 C31 C32 C33 -0.3(4)
C31 C32 C33 C28 -0.9(4)
C29 C28 C33 C32 1.7(4)
C6 C28 C33 C32 -176.2(2)
N5 C7 C34 C35 -143.8(3)
C8 C7 C34 C35 36.3(4)
N5 C7 C34 C39 39.6(4)
C8 C7 C34 C39 -140.3(3)
C39 C34 C35 C36 0.5(4)
C7 C34 C35 C36 -176.3(3)
C34 C35 C36 C37 -0.4(5)
C35 C36 C37 C38 -0.3(5)
C36 C37 C38 C39 0.8(4)
C37 C38 C39 C34 -0.7(4)
C35 C34 C39 C38 0.1(4)
C7 C34 C39 C38 176.7(2)
N6 C9 C40 C45 -131.5(3)
C8 C9 C40 C45 46.1(4)
N6 C9 C40 C41 48.6(4)
C8 C9 C40 C41 -133.8(3)
C45 C40 C41 C42 2.2(4)
C9 C40 C41 C42 -177.9(2)
C40 C41 C42 C43 -2.3(4)
C41 C42 C43 C44 0.4(4)
C42 C43 C44 C45 1.7(4)
C41 C40 C45 C44 -0.1(4)
C9 C40 C45 C44 -180.0(2)
C43 C44 C45 C40 -1.9(4)
Fe1 O1 C46 C47 14.0(4)
Fe1 O1 C46 C51 -164.01(19)
O1 C46 C47 C48 -178.6(3)
C51 C46 C47 C48 -0.4(4)
O1 C46 C47 Br1 -1.5(4)
C51 C46 C47 Br1 176.62(19)
Fe1 Br1 C47 C48 172.0(2)
Fe1 Br1 C47 C46 -5.1(2)
C46 C47 C48 C49 -0.4(5)
Br1 C47 C48 C49 -177.4(2)
C47 C48 C49 C50 0.3(5)
C48 C49 C50 C51 0.6(5)
C49 C50 C51 C46 -1.5(5)
C49 C50 C51 Br2 177.9(2)
O1 C46 C51 C50 179.6(3)
C47 C46 C51 C50 1.4(4)
O1 C46 C51 Br2 0.2(3)
C47 C46 C51 Br2 -178.0(2)
C55 O2 C52 C53 -35.2(8)
O2 C52 C53 C54 3.2(11)
C52 C53 C54 C55 32.6(10)
C53 C54 C55 O2 -53.6(6)
C52 O2 C55 C54 55.4(6)
